data_7705919
loop_
_publ_author_name
'Trehoux, Alexandre'
'Guillot, R\'egis'
'Clemancey, Martin'
'Blondin, Genevi\`eve'
'Latour, Jean-Marc'
'Mahy, Jean-Pierre'
'Avenier, Fr\'ed\'eric'

_publ_section_title
;
 Bioinspired symmetrical and unsymmetrical diiron complexes for selective
 oxidation catalysis with hydrogen peroxide.
;
_journal_issue 46
_journal_name_full 'Dalton transactions (Cambridge, England : 2003)'
_journal_page_first 16657
_journal_page_last 16661
_journal_paper_doi 10.1039/d0dt03308a
_journal_volume 49
_journal_year 2020
_chemical_formula_moiety 'C34 H49 Fe2 N6 O7, 3(Cl O4), C H4 O, 2(H2 O)'
_chemical_formula_sum 'C35 H57 Cl3 Fe2 N6 O22'
_chemical_formula_weight 1131.91
_space_group_crystal_system monoclinic
_space_group_IT_number 14
_space_group_name_Hall '-P 2ybc'
_space_group_name_H-M_alt 'P 1 21/c 1'
_atom_sites_solution_hydrogens mixed
_audit_creation_method SHELXL-2018/3
_audit_update_record
;
2020-10-14 deposited with the CCDC.	2020-11-05 downloaded from the CCDC.
;
_cell_angle_alpha 90
_cell_angle_beta 113.7520(10)
_cell_angle_gamma 90
_cell_formula_units_Z 4
_cell_length_a 11.9932(3)
_cell_length_b 32.6022(8)
_cell_length_c 13.3067(3)
_cell_measurement_reflns_used 9900
_cell_measurement_temperature 100(1)
_cell_measurement_theta_max 27.19
_cell_measurement_theta_min 2.30
_cell_volume 4762.3(2)
_computing_cell_refinement 'Bruker SAINT'
_computing_data_collection 'Bruker APEX2'
_computing_data_reduction 'Bruker SAINT'
_computing_molecular_graphics 'MERCURY 4.3.1'
_computing_publication_material 'SHELXL-2018/3 (Sheldrick, 2018)'
_computing_structure_refinement 'SHELXL-2018/3 (Sheldrick, 2018)'
_computing_structure_solution 'SHELXS-97 (Sheldrick, 2008)'
_diffrn_ambient_temperature 100(1)
_diffrn_measured_fraction_theta_full 1.000
_diffrn_measured_fraction_theta_max 0.998
_diffrn_measurement_device_type 'Bruker APEX-II CCD'
_diffrn_measurement_method '\f and \w scans'
_diffrn_radiation_type MoK\a
_diffrn_radiation_wavelength 0.71073
_diffrn_reflns_av_R_equivalents 0.0748
_diffrn_reflns_av_unetI/netI 0.0709
_diffrn_reflns_Laue_measured_fraction_full 1.000
_diffrn_reflns_Laue_measured_fraction_max 0.998
_diffrn_reflns_limit_h_max 17
_diffrn_reflns_limit_h_min -17
_diffrn_reflns_limit_k_max 43
_diffrn_reflns_limit_k_min -46
_diffrn_reflns_limit_l_max 18
_diffrn_reflns_limit_l_min -19
_diffrn_reflns_number 84636
_diffrn_reflns_point_group_measured_fraction_full 1.000
_diffrn_reflns_point_group_measured_fraction_max 0.998
_diffrn_reflns_theta_full 25.000
_diffrn_reflns_theta_max 30.652
_diffrn_reflns_theta_min 1.249
_diffrn_source 'fine-focus sealed tube'
_diffrn_source_type 'kappa X8 APEX II Bruker ICMMO'
_exptl_absorpt_coefficient_mu 0.864
_exptl_absorpt_correction_T_max 0.9841
_exptl_absorpt_correction_T_min 0.8824
_exptl_absorpt_correction_type psi-scan
_exptl_absorpt_process_details SADABS
_exptl_crystal_colour yellow
_exptl_crystal_density_diffrn 1.579
_exptl_crystal_description plate
_exptl_crystal_F_000 2352
_exptl_crystal_size_max 0.160
_exptl_crystal_size_mid 0.090
_exptl_crystal_size_min 0.020
_refine_diff_density_max 1.342
_refine_diff_density_min -0.854
_refine_diff_density_rms 0.098
_refine_ls_extinction_method none
_refine_ls_goodness_of_fit_ref 1.014
_refine_ls_hydrogen_treatment mixed
_refine_ls_matrix_type full
_refine_ls_number_parameters 680
_refine_ls_number_reflns 14684
_refine_ls_number_restraints 40
_refine_ls_restrained_S_all 1.015
_refine_ls_R_factor_all 0.1091
_refine_ls_R_factor_gt 0.0586
_refine_ls_shift/su_max 0.047
_refine_ls_shift/su_mean 0.001
_refine_ls_structure_factor_coef Fsqd
_refine_ls_weighting_details 'w=1/[\s^2^(Fo^2^)+(0.0837P)^2^+6.8138P] where P=(Fo^2^+2Fc^2^)/3'
_refine_ls_weighting_scheme calc
_refine_ls_wR_factor_gt 0.1406
_refine_ls_wR_factor_ref 0.1702
_reflns_Friedel_coverage 0.000
_reflns_number_gt 9196
_reflns_number_total 14684
_reflns_threshold_expression 'I > 2\s(I)'
_cod_data_source_file d0dt03308a2.cif
_cod_data_source_block 2
_cod_original_sg_symbol_H-M 'P 21/c'
_cod_database_code 7705919
_shelx_space_group_comment
;
The symmetry employed for this shelxl refinement is uniquely defined
by the following loop, which should always be used as a source of
symmetry information in preference to the above space-group names.
They are only intended as comments.
;
_shelx_estimated_absorpt_t_min 0.882
_shelx_estimated_absorpt_t_max 0.984

loop_
_space_group_symop_operation_xyz
'x, y, z'
'-x, y+1/2, -z+1/2'
'-x, -y, -z'
'x, -y-1/2, z-1/2'

loop_
_atom_site_label
_atom_site_type_symbol
_atom_site_fract_x
_atom_site_fract_y
_atom_site_fract_z
_atom_site_U_iso_or_equiv
_atom_site_adp_type
_atom_site_occupancy
_atom_site_site_symmetry_order
_atom_site_calc_flag
_atom_site_refinement_flags_posn
_atom_site_refinement_flags_adp
_atom_site_refinement_flags_occupancy
_atom_site_disorder_assembly
_atom_site_disorder_group
O21 O 0.7080(5) 0.74756(13) 0.1254(4) 0.094 Uani 1 1 d D . . . .
H21C H 0.746(6) 0.7690(12) 0.094(4) 0.140 Uiso 1 1 d D U . . .
H21D H 0.671(6) 0.7304(15) 0.057(3) 0.140 Uiso 1 1 d D U . . .
Cl1B Cl 0.6048(8) 0.8305(3) 0.7526(9) 0.0437(16) Uani 0.310(11) 1 d . . P A 2
O16B O 0.6796(13) 0.8028(4) 0.8319(13) 0.083(5) Uani 0.310(11) 1 d . . P A 2
O17B O 0.599(3) 0.8247(7) 0.643(2) 0.136(10) Uani 0.310(11) 1 d . . P A 2
O19B O 0.6399(16) 0.8736(5) 0.7800(16) 0.126(9) Uani 0.310(11) 1 d . . P A 2
O18B O 0.4989(16) 0.8103(5) 0.739(2) 0.076(6) Uani 0.310(11) 1 d . . P A 2
C9B C 0.624(4) 1.1090(5) 0.469(2) 0.048(8) Uani 0.27(2) 1 d . . P B 2
H9B1 H 0.628861 1.111657 0.397070 0.072 Uiso 0.27(2) 1 calc R U P B 2
H9B2 H 0.698148 1.120445 0.525823 0.072 Uiso 0.27(2) 1 calc R U P B 2
H9B3 H 0.552868 1.123872 0.467656 0.072 Uiso 0.27(2) 1 calc R U P B 2
C1 C 0.2869(3) 0.98759(10) 0.2133(3) 0.0250(6) Uani 1 1 d . . . . .
H1A H 0.250386 0.984725 0.267696 0.030 Uiso 1 1 calc R U . . .
H1B H 0.238545 1.007921 0.157538 0.030 Uiso 1 1 calc R U . . .
C2 C 0.4169(3) 1.00222(9) 0.2698(3) 0.0219(6) Uani 1 1 d . . . . .
C3 C 0.4552(3) 1.02915(9) 0.3585(3) 0.0231(6) Uani 1 1 d . . . . .
C4 C 0.5772(3) 1.04114(10) 0.4025(2) 0.0244(6) Uani 1 1 d . . . . .
C5 C 0.6582(3) 1.02577(10) 0.3596(2) 0.0231(6) Uani 1 1 d . . . . .
C6 C 0.6103(3) 0.99987(9) 0.2705(2) 0.0213(6) Uani 1 1 d . . . . .
H6 H 0.663081 0.989999 0.238486 0.026 Uiso 1 1 calc R U . . .
C7 C 0.7936(3) 1.03462(12) 0.4092(3) 0.0334(8) Uani 1 1 d . . . . .
H7A H 0.835124 1.015667 0.378511 0.050 Uiso 1 1 calc R U . . .
H7B H 0.825656 1.031015 0.489042 0.050 Uiso 1 1 calc R U . . .
H7C H 0.807764 1.062899 0.392306 0.050 Uiso 1 1 calc R U . . .
C8 C 0.3688(3) 1.04644(11) 0.4036(3) 0.0317(7) Uani 1 1 d . . . . .
H8A H 0.358344 1.026725 0.454718 0.048 Uiso 1 1 calc R U . . .
H8B H 0.289799 1.051745 0.343184 0.048 Uiso 1 1 calc R U . . .
H8C H 0.401884 1.072137 0.442337 0.048 Uiso 1 1 calc R U . . .
C9A C 0.6960(9) 1.0994(3) 0.5008(6) 0.036(2) Uani 0.73(2) 1 d . . P B 1
H9A1 H 0.779398 1.091206 0.548008 0.054 Uiso 0.73(2) 1 calc R U P B 1
H9A2 H 0.672803 1.123279 0.532890 0.054 Uiso 0.73(2) 1 calc R U P B 1
H9A3 H 0.691714 1.106557 0.427764 0.054 Uiso 0.73(2) 1 calc R U P B 1
C10 C 0.1629(3) 0.93805(10) 0.0748(3) 0.0237(6) Uani 1 1 d . . . . .
H10A H 0.119607 0.964024 0.044593 0.028 Uiso 1 1 calc R U . . .
H10B H 0.115232 0.922787 0.108300 0.028 Uiso 1 1 calc R U . . .
C11 C 0.1710(3) 0.91297(9) -0.0170(2) 0.0196(6) Uani 1 1 d . . . . .
C12 C 0.0722(2) 0.88996(9) -0.0864(2) 0.0205(6) Uani 1 1 d . . . . .
C13 C 0.0886(3) 0.86810(9) -0.1692(2) 0.0220(6) Uani 1 1 d . . . . .
C14 C 0.1945(3) 0.87202(9) -0.1882(2) 0.0213(6) Uani 1 1 d . . . . .
C15 C 0.2857(3) 0.89642(9) -0.1153(2) 0.0206(6) Uani 1 1 d . . . . .
H15 H 0.358943 0.899742 -0.125876 0.025 Uiso 1 1 calc R U . . .
C16 C -0.0460(3) 0.88881(10) -0.0722(3) 0.0258(7) Uani 1 1 d . . . . .
H16A H -0.109407 0.876490 -0.137440 0.039 Uiso 1 1 calc R U . . .
H16B H -0.069961 0.916790 -0.062655 0.039 Uiso 1 1 calc R U . . .
H16C H -0.035760 0.872392 -0.007401 0.039 Uiso 1 1 calc R U . . .
C17 C 0.2068(3) 0.85123(10) -0.2834(3) 0.0294(7) Uani 1 1 d . . . . .
H17A H 0.288849 0.855908 -0.280277 0.044 Uiso 1 1 calc R U . . .
H17B H 0.146433 0.862441 -0.352093 0.044 Uiso 1 1 calc R U . . .
H17C H 0.193166 0.821710 -0.280185 0.044 Uiso 1 1 calc R U . . .
C18 C -0.0089(4) 0.80439(11) -0.1936(3) 0.0404(9) Uani 1 1 d . . . . .
H18A H 0.063726 0.788310 -0.184134 0.061 Uiso 1 1 calc R U . . .
H18B H -0.081749 0.789952 -0.243666 0.061 Uiso 1 1 calc R U . . .
H18C H -0.013463 0.808003 -0.122261 0.061 Uiso 1 1 calc R U . . .
C19 C 0.3264(3) 0.91513(10) 0.2450(3) 0.0235(6) Uani 1 1 d . . . . .
H19A H 0.254984 0.903445 0.254300 0.028 Uiso 1 1 calc R U . . .
H19B H 0.380146 0.927711 0.315675 0.028 Uiso 1 1 calc R U . . .
C20 C 0.3944(3) 0.88105(10) 0.2179(3) 0.0261(7) Uani 1 1 d . . . . .
H20 H 0.334980 0.863283 0.159588 0.031 Uiso 1 1 calc R U . . .
C21 C 0.4583(3) 0.85585(10) 0.3198(3) 0.0268(7) Uani 1 1 d . . . . .
H21A H 0.499892 0.874498 0.382526 0.032 Uiso 1 1 calc R U . . .
H21B H 0.396998 0.839971 0.335710 0.032 Uiso 1 1 calc R U . . .
C22 C 0.6524(3) 0.82332(11) 0.4177(3) 0.0312(7) Uani 1 1 d . . . . .
H22A H 0.700550 0.798569 0.418341 0.037 Uiso 1 1 calc R U . . .
H22B H 0.621353 0.820204 0.475835 0.037 Uiso 1 1 calc R U . . .
C23 C 0.7327(3) 0.86072(11) 0.4406(3) 0.0312(7) Uani 1 1 d . . . . .
C24 C 0.8047(3) 0.87326(13) 0.5457(3) 0.0393(9) Uani 1 1 d . . . . .
H24 H 0.801206 0.859374 0.607125 0.047 Uiso 1 1 calc R U . . .
C25 C 0.8816(4) 0.90608(14) 0.5608(4) 0.0477(11) Uani 1 1 d . . . . .
H25 H 0.931979 0.915084 0.632769 0.057 Uiso 1 1 calc R U . . .
C26 C 0.8851(3) 0.92587(13) 0.4702(4) 0.0462(10) Uani 1 1 d . . . . .
H26 H 0.937893 0.948566 0.478894 0.055 Uiso 1 1 calc R U . . .
C27 C 0.8102(3) 0.91197(11) 0.3665(3) 0.0364(8) Uani 1 1 d . . . . .
H27 H 0.812445 0.925295 0.303871 0.044 Uiso 1 1 calc R U . . .
C28 C 0.4957(4) 0.78729(11) 0.2640(3) 0.0331(8) Uani 1 1 d . . . . .
H28A H 0.427992 0.781176 0.286292 0.040 Uiso 1 1 calc R U . . .
H28B H 0.558195 0.765664 0.295065 0.040 Uiso 1 1 calc R U . . .
C29 C 0.4486(3) 0.78623(10) 0.1412(3) 0.0274(7) Uani 1 1 d . . . . .
C30 C 0.3689(3) 0.75620(11) 0.0800(3) 0.0348(8) Uani 1 1 d . . . . .
H30 H 0.336251 0.736861 0.114274 0.042 Uiso 1 1 calc R U . . .
C31 C 0.3375(3) 0.75479(11) -0.0316(3) 0.0350(8) Uani 1 1 d . . . . .
H31 H 0.283310 0.734281 -0.075199 0.042 Uiso 1 1 calc R U . . .
C32 C 0.3854(3) 0.78336(11) -0.0792(3) 0.0329(8) Uani 1 1 d . . . . .
H32 H 0.364691 0.782788 -0.156063 0.040 Uiso 1 1 calc R U . . .
C33 C 0.4634(3) 0.81269(10) -0.0145(3) 0.0275(7) Uani 1 1 d . . . . .
H33 H 0.496077 0.832463 -0.047686 0.033 Uiso 1 1 calc R U . . .
C34 C 0.7683(3) 0.87893(11) 0.0711(3) 0.0366(8) Uani 1 1 d . . . . .
H34A H 0.808762 0.852579 0.097639 0.055 Uiso 1 1 calc R U . . .
H34B H 0.826840 0.901278 0.101903 0.055 Uiso 1 1 calc R U . . .
H34C H 0.736865 0.879708 -0.009256 0.055 Uiso 1 1 calc R U . . .
C35 C 1.0254(5) 0.79747(18) 0.4569(4) 0.0769(18) Uani 1 1 d . . . . .
H35A H 1.109971 0.805600 0.500321 0.115 Uiso 1 1 calc R U . . .
H35B H 1.023875 0.769861 0.427210 0.115 Uiso 1 1 calc R U . . .
H35C H 0.979910 0.797537 0.503719 0.115 Uiso 1 1 calc R U . . .
N1 N 0.2844(2) 0.94736(8) 0.1597(2) 0.0182(5) Uani 1 1 d . . . . .
N2 N 0.4942(2) 0.98787(8) 0.2266(2) 0.0207(5) Uani 1 1 d . . . . .
N3 N 0.2751(2) 0.91559(7) -0.0303(2) 0.0184(5) Uani 1 1 d . . . . .
N4 N 0.5490(2) 0.82717(8) 0.3097(2) 0.0243(5) Uani 1 1 d . . . . .
N5 N 0.7346(2) 0.88017(9) 0.3525(2) 0.0293(6) Uani 1 1 d . . . . .
N6 N 0.4950(2) 0.81423(8) 0.0944(2) 0.0242(5) Uani 1 1 d . . . . .
O1 O 0.48130(17) 0.89729(6) 0.17920(16) 0.0182(4) Uani 1 1 d . . . . .
O2 O 0.6139(2) 1.06596(7) 0.49153(18) 0.0286(5) Uani 1 1 d . . . . .
O3 O -0.0017(2) 0.84367(7) -0.23850(18) 0.0287(5) Uani 1 1 d . . . . .
O4 O 0.8483(2) 0.98667(11) 0.2015(2) 0.0531(8) Uani 1 1 d . . . . .
O5 O 1.0366(3) 1.00997(13) 0.3224(3) 0.0820(13) Uani 1 1 d . . . . .
O6 O 0.9955(3) 1.00407(11) 0.1361(3) 0.0654(10) Uani 1 1 d . . . . .
O7 O 1.0253(3) 0.94678(9) 0.2470(3) 0.0579(8) Uani 1 1 d . . . . .
O8 O 0.1772(3) 0.76048(9) 0.2039(2) 0.0499(7) Uani 1 1 d . . . . .
O9 O 0.1507(3) 0.81966(10) 0.0994(3) 0.0631(10) Uani 1 1 d . . . . .
O10 O -0.0080(3) 0.79551(11) 0.1443(3) 0.0636(9) Uani 1 1 d . . . . .
O11 O 0.1634(3) 0.82343(10) 0.2816(3) 0.0643(9) Uani 1 1 d . . . . .
O12 O 0.33418(19) 1.00034(6) 0.00673(18) 0.022 Uani 1 1 d D . . . .
H12A H 0.394(2) 1.0185(9) 0.003(3) 0.034 Uiso 1 1 d D U . . .
H12B H 0.270(2) 1.0008(11) -0.0645(19) 0.034 Uiso 1 1 d D U . . .
O13 O 0.53653(18) 0.94797(6) 0.03045(18) 0.0220(4) Uani 1 1 d . . . . .
H13 H 0.577232 0.926233 0.049903 0.033 Uiso 1 1 calc R U . . .
O14 O 0.6707(2) 0.88357(7) 0.1041(2) 0.0279(5) Uani 1 1 d . . . . .
O15 O 0.7428(2) 0.80997(8) 0.2373(2) 0.039 Uani 1 1 d D . . . .
H15A H 0.733(3) 0.7871(9) 0.192(3) 0.058 Uiso 1 1 d D U . . .
H15B H 0.827(2) 0.8102(12) 0.286(3) 0.058 Uiso 1 1 d D U . . .
O16A O 0.5289(8) 0.8358(3) 0.6074(5) 0.093(3) Uani 0.690(11) 1 d . . P A 1
O17A O 0.5551(11) 0.87932(18) 0.7482(7) 0.111(4) Uani 0.690(11) 1 d . . P A 1
O18A O 0.5161(10) 0.8176(3) 0.7667(8) 0.099(4) Uani 0.690(11) 1 d . . P A 1
O19A O 0.7010(5) 0.8314(3) 0.7613(8) 0.123(4) Uani 0.690(11) 1 d . . P A 1
O20 O 0.9728(4) 0.82470(14) 0.3719(4) 0.0893(13) Uani 1 1 d . . . . .
H20A H 0.909656 0.834647 0.374893 0.134 Uiso 1 1 calc R U . . .
O22 O 0.7814(5) 0.76951(15) 0.9553(4) 0.108 Uani 1 1 d D . . . .
H22C H 0.757(4) 0.773(2) 1.015(2) 0.161 Uiso 1 1 d D U . . .
H22D H 0.851(3) 0.7518(14) 0.985(4) 0.161 Uiso 1 1 d D U . . .
Cl1A Cl 0.5781(3) 0.84037(11) 0.7236(3) 0.0346(6) Uani 0.690(11) 1 d . . P A 1
Cl3 Cl 0.97616(6) 0.98754(3) 0.22542(6) 0.02697(17) Uani 1 1 d . . . . .
Fe1 Fe 0.41869(3) 0.94907(2) 0.08791(3) 0.01703(10) Uani 1 1 d . . . . .
Fe2 Fe 0.61673(4) 0.85762(2) 0.19744(4) 0.02189(11) Uani 1 1 d . . . . .
Cl4 Cl 0.12045(7) 0.79953(3) 0.18016(8) 0.0362(2) Uani 1 1 d . . . . .

loop_
_atom_site_aniso_label
_atom_site_aniso_U_11
_atom_site_aniso_U_22
_atom_site_aniso_U_33
_atom_site_aniso_U_23
_atom_site_aniso_U_13
_atom_site_aniso_U_12
O21 0.121 0.076 0.084 -0.014 0.043 0.008
Cl1B 0.040(3) 0.038(3) 0.058(5) -0.008(3) 0.025(3) -0.009(2)
O16B 0.069(8) 0.061(8) 0.111(10) 0.007(7) 0.028(7) 0.001(6)
O17B 0.24(3) 0.130(14) 0.111(13) 0.045(11) 0.145(17) 0.090(16)
O19B 0.085(11) 0.054(8) 0.130(13) -0.001(7) -0.069(10) -0.020(7)
O18B 0.045(6) 0.030(6) 0.164(18) -0.028(8) 0.054(9) -0.018(5)
C9B 0.09(2) 0.029(8) 0.039(11) -0.004(7) 0.047(14) 0.005(9)
C1 0.0199(14) 0.0305(16) 0.0289(17) -0.0077(13) 0.0143(13) -0.0005(12)
C2 0.0208(14) 0.0249(15) 0.0242(15) -0.0011(12) 0.0133(12) -0.0016(11)
C3 0.0259(15) 0.0236(15) 0.0236(15) -0.0028(12) 0.0140(13) -0.0024(12)
C4 0.0318(16) 0.0263(15) 0.0156(14) -0.0048(12) 0.0101(12) -0.0086(13)
C5 0.0218(14) 0.0279(15) 0.0181(14) -0.0029(12) 0.0066(12) -0.0057(12)
C6 0.0172(13) 0.0256(15) 0.0216(15) -0.0022(12) 0.0083(11) -0.0017(11)
C7 0.0238(16) 0.045(2) 0.0275(18) -0.0086(15) 0.0066(14) -0.0121(15)
C8 0.0355(18) 0.0311(18) 0.0386(19) -0.0083(15) 0.0253(16) -0.0054(14)
C9A 0.046(4) 0.031(4) 0.042(3) -0.015(3) 0.028(3) -0.018(3)
C10 0.0149(13) 0.0325(16) 0.0239(15) -0.0044(13) 0.0078(12) -0.0012(12)
C11 0.0163(13) 0.0235(14) 0.0206(14) 0.0029(11) 0.0089(11) 0.0000(11)
C12 0.0143(12) 0.0249(14) 0.0200(14) 0.0032(12) 0.0046(11) -0.0008(11)
C13 0.0188(13) 0.0225(14) 0.0189(14) 0.0012(11) 0.0015(11) -0.0017(11)
C14 0.0251(14) 0.0214(14) 0.0169(14) 0.0001(11) 0.0080(12) -0.0006(11)
C15 0.0210(13) 0.0216(14) 0.0209(15) 0.0010(12) 0.0103(12) -0.0006(11)
C16 0.0173(13) 0.0326(17) 0.0260(16) -0.0027(13) 0.0071(12) -0.0037(12)
C17 0.0365(18) 0.0295(17) 0.0236(16) -0.0040(13) 0.0135(14) -0.0033(14)
C18 0.038(2) 0.0320(19) 0.043(2) -0.0018(16) 0.0079(17) -0.0100(16)
C19 0.0217(14) 0.0308(16) 0.0220(15) 0.0027(13) 0.0130(12) 0.0009(12)
C20 0.0257(15) 0.0301(16) 0.0288(17) 0.0046(13) 0.0173(13) 0.0019(13)
C21 0.0232(15) 0.0339(17) 0.0262(16) 0.0041(14) 0.0131(13) 0.0011(13)
C22 0.0309(17) 0.0393(19) 0.0217(16) 0.0104(14) 0.0088(14) 0.0053(14)
C23 0.0197(14) 0.044(2) 0.0263(17) 0.0048(15) 0.0058(13) 0.0078(14)
C24 0.0289(18) 0.052(2) 0.0278(19) 0.0012(17) 0.0020(15) 0.0094(17)
C25 0.0303(19) 0.056(3) 0.037(2) -0.010(2) -0.0061(16) 0.0098(18)
C26 0.0238(17) 0.044(2) 0.055(3) -0.003(2) -0.0002(17) 0.0020(16)
C27 0.0190(15) 0.039(2) 0.043(2) 0.0066(16) 0.0036(15) 0.0016(14)
C28 0.046(2) 0.0267(16) 0.0303(18) 0.0010(14) 0.0196(16) -0.0077(15)
C29 0.0318(17) 0.0263(16) 0.0290(17) -0.0011(13) 0.0172(14) -0.0001(13)
C30 0.041(2) 0.0287(17) 0.042(2) -0.0063(15) 0.0249(17) -0.0077(15)
C31 0.0381(19) 0.0289(17) 0.039(2) -0.0118(15) 0.0162(16) -0.0025(15)
C32 0.0404(19) 0.0306(17) 0.0299(18) -0.0052(14) 0.0165(15) 0.0081(15)
C33 0.0354(17) 0.0246(15) 0.0284(17) 0.0007(13) 0.0190(14) 0.0065(13)
C34 0.0346(19) 0.0364(19) 0.052(2) 0.0036(17) 0.0313(18) 0.0066(15)
C35 0.068(3) 0.083(4) 0.052(3) -0.020(3) -0.004(3) 0.030(3)
N1 0.0129(10) 0.0243(12) 0.0184(12) -0.0018(10) 0.0075(9) 0.0001(9)
N2 0.0191(11) 0.0247(13) 0.0199(12) -0.0049(10) 0.0095(10) -0.0020(10)
N3 0.0167(11) 0.0225(12) 0.0167(12) 0.0012(10) 0.0075(9) -0.0011(9)
N4 0.0255(13) 0.0263(13) 0.0215(13) 0.0061(11) 0.0099(11) 0.0026(10)
N5 0.0173(12) 0.0386(16) 0.0285(15) 0.0041(12) 0.0057(11) 0.0022(11)
N6 0.0288(13) 0.0217(12) 0.0276(14) 0.0016(11) 0.0171(11) 0.0028(10)
O1 0.0152(9) 0.0227(10) 0.0178(10) 0.0010(8) 0.0078(8) -0.0011(8)
O2 0.0362(13) 0.0332(12) 0.0210(11) -0.0094(9) 0.0162(10) -0.0142(10)
O3 0.0249(11) 0.0307(12) 0.0229(12) -0.0030(9) 0.0016(9) -0.0083(9)
O4 0.0179(12) 0.106(3) 0.0347(15) -0.0012(16) 0.0101(11) 0.0008(14)
O5 0.0421(18) 0.113(3) 0.073(2) -0.057(2) 0.0054(17) -0.0131(19)
O6 0.0524(19) 0.084(2) 0.079(2) 0.049(2) 0.0467(18) 0.0389(17)
O7 0.065(2) 0.0456(17) 0.078(2) 0.0159(16) 0.0448(19) 0.0104(15)
O8 0.0591(19) 0.0397(16) 0.0564(19) 0.0204(14) 0.0290(15) 0.0216(14)
O9 0.0546(19) 0.063(2) 0.063(2) 0.0348(17) 0.0151(16) -0.0086(16)
O10 0.0254(14) 0.075(2) 0.085(3) -0.0031(19) 0.0171(15) -0.0029(14)
O11 0.060(2) 0.0521(19) 0.066(2) -0.0091(17) 0.0095(17) -0.0076(16)
O12 0.017 0.023 0.028 0.004 0.010 -0.001
O13 0.0203(10) 0.0236(10) 0.0264(11) 0.0034(9) 0.0140(9) 0.0025(8)
O14 0.0245(11) 0.0292(12) 0.0391(14) 0.0081(10) 0.0222(10) 0.0061(9)
O15 0.037 0.038 0.046 0.016 0.021 0.016
O16A 0.113(7) 0.129(7) 0.032(3) -0.015(4) 0.026(4) -0.021(5)
O17A 0.202(11) 0.040(3) 0.082(5) 0.000(3) 0.048(6) 0.028(5)
O18A 0.138(7) 0.131(8) 0.065(4) -0.043(4) 0.078(5) -0.090(6)
O19A 0.030(3) 0.158(9) 0.176(9) -0.038(7) 0.036(4) -0.027(4)
O20 0.056(2) 0.096(3) 0.094(3) 0.002(2) 0.007(2) 0.038(2)
O22 0.119 0.084 0.118 -0.029 0.046 -0.025
Cl1A 0.0368(13) 0.0337(13) 0.0364(13) 0.0003(8) 0.0180(10) -0.0039(9)
Cl3 0.0155(3) 0.0376(4) 0.0278(4) -0.0051(3) 0.0086(3) -0.0022(3)
Fe1 0.01298(18) 0.0212(2) 0.0182(2) -0.00119(16) 0.00757(15) -0.00121(15)
Fe2 0.0196(2) 0.0236(2) 0.0249(2) 0.00407(18) 0.01157(17) 0.00263(17)
Cl4 0.0246(4) 0.0308(4) 0.0470(5) 0.0107(4) 0.0080(4) -0.0002(3)

loop_
_atom_type_symbol
_atom_type_description
_atom_type_scat_dispersion_real
_atom_type_scat_dispersion_imag
_atom_type_scat_source
C C 0.0031 0.0016 'International Tables Vol C Tables 4.2.6.8 and 6.1.1.4'
H H 0.0000 0.0000 'International Tables Vol C Tables 4.2.6.8 and 6.1.1.4'
N N 0.0061 0.0033 'International Tables Vol C Tables 4.2.6.8 and 6.1.1.4'
O O 0.0109 0.0061 'International Tables Vol C Tables 4.2.6.8 and 6.1.1.4'
Cl Cl 0.1484 0.1591 'International Tables Vol C Tables 4.2.6.8 and 6.1.1.4'
Fe Fe 0.3463 0.8444 'International Tables Vol C Tables 4.2.6.8 and 6.1.1.4'

loop_
_geom_angle_atom_site_label_1
_geom_angle_atom_site_label_2
_geom_angle_atom_site_label_3
_geom_angle
_geom_angle_site_symmetry_1
_geom_angle_site_symmetry_3
_geom_angle_publ_flag
O18B Cl1B O16B 93.8(12) . . ?
O18B Cl1B O17B 98.0(17) . . ?
O16B Cl1B O17B 115.6(11) . . ?
O18B Cl1B O19B 130.2(13) . . ?
O16B Cl1B O19B 113.3(10) . . ?
O17B Cl1B O19B 105.6(16) . . ?
N1 C1 C2 109.6(2) . . ?
N2 C2 C3 121.9(3) . . ?
N2 C2 C1 115.1(3) . . ?
C3 C2 C1 123.0(3) . . ?
C2 C3 C4 117.7(3) . . ?
C2 C3 C8 122.1(3) . . ?
C4 C3 C8 120.2(3) . . ?
O2 C4 C3 116.8(3) . . ?
O2 C4 C5 122.4(3) . . ?
C3 C4 C5 120.7(3) . . ?
C6 C5 C4 116.9(3) . . ?
C6 C5 C7 119.6(3) . . ?
C4 C5 C7 123.4(3) . . ?
N2 C6 C5 123.8(3) . . ?
N1 C10 C11 111.6(2) . . ?
N3 C11 C12 122.6(3) . . ?
N3 C11 C10 116.3(3) . . ?
C12 C11 C10 121.0(3) . . ?
C13 C12 C11 116.6(3) . . ?
C13 C12 C16 121.8(3) . . ?
C11 C12 C16 121.6(3) . . ?
O3 C13 C12 120.6(3) . . ?
O3 C13 C14 117.6(3) . . ?
C12 C13 C14 121.7(3) . . ?
C15 C14 C13 116.4(3) . . ?
C15 C14 C17 122.3(3) . . ?
C13 C14 C17 121.2(3) . . ?
N3 C15 C14 122.8(3) . . ?
N1 C19 C20 113.0(2) . . ?
O1 C20 C21 110.1(2) . . ?
O1 C20 C19 110.8(3) . . ?
C21 C20 C19 108.4(3) . . ?
N4 C21 C20 113.0(3) . . ?
N4 C22 C23 110.2(3) . . ?
N5 C23 C24 121.5(3) . . ?
N5 C23 C22 116.1(3) . . ?
C24 C23 C22 122.3(3) . . ?
C25 C24 C23 119.3(4) . . ?
C24 C25 C26 119.4(4) . . ?
C27 C26 C25 118.7(4) . . ?
N5 C27 C26 121.5(4) . . ?
N4 C28 C29 112.4(3) . . ?
N6 C29 C30 121.7(3) . . ?
N6 C29 C28 116.4(3) . . ?
C30 C29 C28 121.7(3) . . ?
C31 C30 C29 118.9(3) . . ?
C32 C31 C30 119.4(3) . . ?
C33 C32 C31 119.2(3) . . ?
N6 C33 C32 121.8(3) . . ?
C10 N1 C19 111.6(2) . . ?
C10 N1 C1 111.9(2) . . ?
C19 N1 C1 108.9(2) . . ?
C10 N1 Fe1 110.28(18) . . ?
C19 N1 Fe1 105.74(17) . . ?
C1 N1 Fe1 108.17(17) . . ?
C6 N2 C2 119.0(3) . . ?
C6 N2 Fe1 124.2(2) . . ?
C2 N2 Fe1 116.8(2) . . ?
C11 N3 C15 119.6(3) . . ?
C11 N3 Fe1 117.5(2) . . ?
C15 N3 Fe1 122.90(19) . . ?
C28 N4 C22 112.5(3) . . ?
C28 N4 C21 112.5(3) . . ?
C22 N4 C21 109.0(3) . . ?
C28 N4 Fe2 109.6(2) . . ?
C22 N4 Fe2 107.67(19) . . ?
C21 N4 Fe2 105.15(18) . . ?
C23 N5 C27 119.5(3) . . ?
C23 N5 Fe2 116.7(2) . . ?
C27 N5 Fe2 123.7(2) . . ?
C33 N6 C29 119.0(3) . . ?
C33 N6 Fe2 123.3(2) . . ?
C29 N6 Fe2 117.6(2) . . ?
C20 O1 Fe2 112.74(17) . . ?
C20 O1 Fe1 111.87(17) . . ?
Fe2 O1 Fe1 133.61(10) . . ?
C4 O2 C9A 119.8(3) . . ?
C4 O2 C9B 114.8(9) . . ?
C13 O3 C18 113.9(3) . . ?
C34 O14 Fe2 136.7(2) . . ?
O18A Cl1A O17A 102.3(7) . . ?
O18A Cl1A O19A 115.1(7) . . ?
O17A Cl1A O19A 113.4(6) . . ?
O18A Cl1A O16A 110.5(6) . . ?
O17A Cl1A O16A 108.8(5) . . ?
O19A Cl1A O16A 106.6(6) . . ?
O5 Cl3 O6 112.1(3) . . ?
O5 Cl3 O7 106.2(2) . . ?
O6 Cl3 O7 109.27(19) . . ?
O5 Cl3 O4 108.9(2) . . ?
O6 Cl3 O4 110.19(18) . . ?
O7 Cl3 O4 110.0(2) . . ?
O13 Fe1 O12 95.54(9) . . ?
O13 Fe1 O1 94.04(9) . . ?
O12 Fe1 O1 170.40(8) . . ?
O13 Fe1 N3 102.17(9) . . ?
O12 Fe1 N3 86.94(9) . . ?
O1 Fe1 N3 90.57(9) . . ?
O13 Fe1 N2 103.96(10) . . ?
O12 Fe1 N2 85.30(9) . . ?
O1 Fe1 N2 92.86(9) . . ?
N3 Fe1 N2 153.32(10) . . ?
O13 Fe1 N1 177.01(10) . . ?
O12 Fe1 N1 87.45(9) . . ?
O1 Fe1 N1 82.97(8) . . ?
N3 Fe1 N1 77.76(9) . . ?
N2 Fe1 N1 76.42(9) . . ?
O14 Fe2 O1 96.34(9) . . ?
O14 Fe2 O15 95.68(10) . . ?
O1 Fe2 O15 167.97(9) . . ?
O14 Fe2 N6 102.26(11) . . ?
O1 Fe2 N6 92.24(9) . . ?
O15 Fe2 N6 84.63(11) . . ?
O14 Fe2 N5 102.87(11) . . ?
O1 Fe2 N5 94.82(10) . . ?
O15 Fe2 N5 83.06(11) . . ?
N6 Fe2 N5 152.93(11) . . ?
O14 Fe2 N4 178.95(10) . . ?
O1 Fe2 N4 82.61(9) . . ?
O15 Fe2 N4 85.37(10) . . ?
N6 Fe2 N4 77.87(10) . . ?
N5 Fe2 N4 77.19(11) . . ?
O8 Cl4 O10 110.5(2) . . ?
O8 Cl4 O9 109.7(2) . . ?
O10 Cl4 O9 111.1(2) . . ?
O8 Cl4 O11 108.29(19) . . ?
O10 Cl4 O11 106.9(2) . . ?
O9 Cl4 O11 110.4(2) . . ?

loop_
_geom_bond_atom_site_label_1
_geom_bond_atom_site_label_2
_geom_bond_distance
_geom_bond_site_symmetry_2
_geom_bond_publ_flag
Cl1B O18B 1.376(19) . ?
Cl1B O16B 1.403(16) . ?
Cl1B O17B 1.44(2) . ?
Cl1B O19B 1.471(17) . ?
C9B O2 1.451(16) . ?
C1 N1 1.488(4) . ?
C1 C2 1.509(4) . ?
C2 N2 1.356(4) . ?
C2 C3 1.391(4) . ?
C3 C4 1.396(4) . ?
C3 C8 1.500(4) . ?
C4 O2 1.354(4) . ?
C4 C5 1.403(4) . ?
C5 C6 1.378(4) . ?
C5 C7 1.514(4) . ?
C6 N2 1.334(4) . ?
C9A O2 1.442(5) . ?
C10 N1 1.471(4) . ?
C10 C11 1.505(4) . ?
C11 N3 1.332(4) . ?
C11 C12 1.392(4) . ?
C12 C13 1.391(4) . ?
C12 C16 1.504(4) . ?
C13 O3 1.362(4) . ?
C13 C14 1.398(4) . ?
C14 C15 1.384(4) . ?
C14 C17 1.495(4) . ?
C15 N3 1.343(4) . ?
C18 O3 1.430(4) . ?
C19 N1 1.478(4) . ?
C19 C20 1.505(4) . ?
C20 O1 1.437(3) . ?
C20 C21 1.504(4) . ?
C21 N4 1.481(4) . ?
C22 N4 1.477(4) . ?
C22 C23 1.506(5) . ?
C23 N5 1.342(4) . ?
C23 C24 1.377(5) . ?
C24 C25 1.374(6) . ?
C25 C26 1.383(6) . ?
C26 C27 1.384(6) . ?
C27 N5 1.340(4) . ?
C28 N4 1.468(4) . ?
C28 C29 1.500(5) . ?
C29 N6 1.345(4) . ?
C29 C30 1.381(5) . ?
C30 C31 1.378(5) . ?
C31 C32 1.376(5) . ?
C32 C33 1.372(5) . ?
C33 N6 1.344(4) . ?
C34 O14 1.414(4) . ?
C35 O20 1.375(7) . ?
N1 Fe1 2.179(2) . ?
N2 Fe1 2.116(2) . ?
N3 Fe1 2.110(2) . ?
N4 Fe2 2.203(3) . ?
N5 Fe2 2.108(3) . ?
N6 Fe2 2.098(3) . ?
O1 Fe2 2.013(2) . ?
O1 Fe1 2.038(2) . ?
O4 Cl3 1.435(2) . ?
O5 Cl3 1.404(3) . ?
O6 Cl3 1.407(3) . ?
O7 Cl3 1.435(3) . ?
O8 Cl4 1.418(3) . ?
O9 Cl4 1.424(3) . ?
O10 Cl4 1.423(3) . ?
O11 Cl4 1.461(3) . ?
O12 Fe1 2.026(2) . ?
O13 Fe1 1.859(2) . ?
O14 Fe2 1.824(2) . ?
O15 Fe2 2.082(2) . ?
O16A Cl1A 1.424(7) . ?
O17A Cl1A 1.367(7) . ?
O18A Cl1A 1.332(8) . ?
O19A Cl1A 1.384(7) . ?
